data_4133043
loop_
_publ_author_name
'Hong, Seung Youn'
'Son, Junsoo'
'Kim, Dongwook'
'Chang, Sukbok'

_publ_section_title
;
 Ir(III)-Catalyzed Stereoselective Haloamidation of Alkynes Enabled by
 Ligand Participation.
;
_journal_issue 39
_journal_name_full 'Journal of the American Chemical Society'
_journal_page_first 12359
_journal_page_last 12363
_journal_paper_doi 10.1021/jacs.8b08134
_journal_volume 140
_journal_year 2018
_chemical_formula_sum 'C13 H10 Cl N O'
_chemical_formula_weight 231.67
_space_group_crystal_system triclinic
_space_group_IT_number 2
_space_group_name_Hall '-P 1'
_space_group_name_H-M_alt 'P -1'
_atom_sites_solution_hydrogens mixed
_audit_creation_method SHELXL-2018/3
_cell_angle_alpha 94.46(3)
_cell_angle_beta 96.95(3)
_cell_angle_gamma 98.47(3)
_cell_formula_units_Z 4
_cell_length_a 7.1030(14)
_cell_length_b 7.1710(14)
_cell_length_c 22.409(4)
_cell_measurement_reflns_used 17949
_cell_measurement_temperature 100(2)
_cell_measurement_theta_max 33.749
_cell_measurement_theta_min 0.401
_cell_volume 1115.3(4)
_computing_cell_refinement HKL3000sm
_computing_data_collection 'PAL BL2D-SMDC Program'
_computing_data_reduction HKL3000sm
_computing_structure_refinement SHELXL
_computing_structure_solution SHELXS
_diffrn_ambient_temperature 100(2)
_diffrn_measured_fraction_theta_full 0.965
_diffrn_measured_fraction_theta_max 0.958
_diffrn_measurement_device_type 'Rayonix MX225HS CCD area detector'
_diffrn_measurement_method 'omega scan'
_diffrn_radiation_type synchrotron
_diffrn_radiation_wavelength 0.700
_diffrn_reflns_av_R_equivalents 0.0370
_diffrn_reflns_av_unetI/netI 0.0458
_diffrn_reflns_Laue_measured_fraction_full 0.965
_diffrn_reflns_Laue_measured_fraction_max 0.958
_diffrn_reflns_limit_h_max 9
_diffrn_reflns_limit_h_min -9
_diffrn_reflns_limit_k_max 9
_diffrn_reflns_limit_k_min -9
_diffrn_reflns_limit_l_max 30
_diffrn_reflns_limit_l_min -30
_diffrn_reflns_number 10536
_diffrn_reflns_point_group_measured_fraction_full 0.965
_diffrn_reflns_point_group_measured_fraction_max 0.958
_diffrn_reflns_theta_full 24.835
_diffrn_reflns_theta_max 27.999
_diffrn_reflns_theta_min 1.812
_diffrn_source 'PLSII 2D bending magnet'
_exptl_absorpt_coefficient_mu 0.301
_exptl_absorpt_correction_T_max 1.000
_exptl_absorpt_correction_T_min 0.773
_exptl_absorpt_correction_type empirical
_exptl_absorpt_process_details 'HKL3000sm Scalepack'
_exptl_crystal_colour colorless
_exptl_crystal_density_diffrn 1.380
_exptl_crystal_description block
_exptl_crystal_F_000 480
_exptl_crystal_size_max 0.062
_exptl_crystal_size_mid 0.058
_exptl_crystal_size_min 0.024
_refine_diff_density_max 0.689
_refine_diff_density_min -0.778
_refine_diff_density_rms 0.106
_refine_ls_extinction_method none
_refine_ls_goodness_of_fit_ref 1.058
_refine_ls_hydrogen_treatment mixed
_refine_ls_matrix_type full
_refine_ls_number_parameters 295
_refine_ls_number_reflns 5420
_refine_ls_number_restraints 0
_refine_ls_restrained_S_all 1.058
_refine_ls_R_factor_all 0.0783
_refine_ls_R_factor_gt 0.0673
_refine_ls_shift/su_max 0.000
_refine_ls_shift/su_mean 0.000
_refine_ls_structure_factor_coef Fsqd
_refine_ls_weighting_details 'w=1/[\s^2^(Fo^2^)+(0.1548P)^2^+0.1450P] where P=(Fo^2^+2Fc^2^)/3'
_refine_ls_weighting_scheme calc
_refine_ls_wR_factor_gt 0.2047
_refine_ls_wR_factor_ref 0.2151
_reflns_Friedel_coverage 0.000
_reflns_number_gt 4312
_reflns_number_total 5420
_reflns_threshold_expression 'I > 2\s(I)'
_cod_data_source_file ja8b08134_si_003.cif
_cod_data_source_block P032_002m
_cod_original_cell_volume 1115.4(4)
_cod_database_code 4133043
_shelx_shelxl_version_number 2018/3
_shelx_space_group_comment
;
The symmetry employed for this shelxl refinement is uniquely defined
by the following loop, which should always be used as a source of
symmetry information in preference to the above space-group names.
They are only intended as comments.
;
_shelx_estimated_absorpt_t_min 0.982
_shelx_estimated_absorpt_t_max 0.993

loop_
_space_group_symop_operation_xyz
'x, y, z'
'-x, -y, -z'

loop_
_atom_site_label
_atom_site_type_symbol
_atom_site_fract_x
_atom_site_fract_y
_atom_site_fract_z
_atom_site_U_iso_or_equiv
_atom_site_adp_type
_atom_site_occupancy
_atom_site_site_symmetry_order
_atom_site_calc_flag
_atom_site_refinement_flags_posn
_atom_site_refinement_flags_adp
Cl1A Cl 0.37757(8) 0.80451(7) 0.54367(2) 0.03471(19) Uani 1 1 d . .
O1A O 0.2099(3) 0.3112(2) 0.34885(7) 0.0374(4) Uani 1 1 d . .
C1A C 0.1987(3) 0.3177(3) 0.40292(9) 0.0326(4) Uani 1 1 d . .
C2A C 0.1194(3) 0.1561(3) 0.43695(9) 0.0343(5) Uani 1 1 d . .
H2A1 H 0.190355 0.048201 0.431863 0.041 Uiso 1 1 calc R U
H2A2 H -0.018324 0.112137 0.422292 0.041 Uiso 1 1 calc R U
C3A C 0.1471(3) 0.2375(3) 0.50333(9) 0.0338(5) Uani 1 1 d . .
H3A1 H 0.023067 0.225343 0.519734 0.041 Uiso 1 1 calc R U
H3A2 H 0.236842 0.172319 0.528301 0.041 Uiso 1 1 calc R U
C4A C 0.2303(3) 0.4438(3) 0.50165(9) 0.0311(4) Uani 1 1 d . .
N1A N 0.2560(3) 0.4753(3) 0.44275(8) 0.0319(4) Uani 1 1 d . .
H1NA H 0.297(4) 0.574(4) 0.4298(12) 0.038 Uiso 1 1 d . U
C5A C 0.2745(3) 0.5722(3) 0.55028(9) 0.0328(4) Uani 1 1 d . .
C6A C 0.2397(3) 0.5225(3) 0.60857(9) 0.0348(5) Uani 1 1 d . .
C7A C 0.2027(4) 0.4661(3) 0.65550(10) 0.0374(5) Uani 1 1 d . .
C8A C 0.1590(3) 0.3815(3) 0.70881(9) 0.0356(5) Uani 1 1 d . .
C9A C 0.1950(4) 0.4822(3) 0.76594(10) 0.0405(5) Uani 1 1 d . .
H9A H 0.247798 0.612960 0.770163 0.049 Uiso 1 1 calc R U
C10A C 0.1540(4) 0.3924(4) 0.81665(11) 0.0459(6) Uani 1 1 d . .
H10A H 0.178594 0.461995 0.855354 0.055 Uiso 1 1 calc R U
C11A C 0.0776(4) 0.2020(4) 0.81101(11) 0.0460(6) Uani 1 1 d . .
H11A H 0.049712 0.141176 0.845820 0.055 Uiso 1 1 calc R U
C12A C 0.0415(4) 0.0994(4) 0.75441(12) 0.0468(6) Uani 1 1 d . .
H12A H -0.009704 -0.031667 0.750560 0.056 Uiso 1 1 calc R U
C13A C 0.0802(4) 0.1887(3) 0.70391(11) 0.0405(5) Uani 1 1 d . .
H13A H 0.053208 0.118724 0.665267 0.049 Uiso 1 1 calc R U
Cl1B Cl 0.25131(10) 0.31433(8) 0.19793(2) 0.0434(2) Uani 1 1 d . .
O1B O 0.4036(3) 0.8024(2) 0.39087(7) 0.0391(4) Uani 1 1 d . .
C1B C 0.4081(3) 0.8002(3) 0.33633(10) 0.0342(5) Uani 1 1 d . .
C2B C 0.4644(4) 0.9695(3) 0.30213(10) 0.0376(5) Uani 1 1 d . .
H2B1 H 0.598645 1.029490 0.316280 0.045 Uiso 1 1 calc R U
H2B2 H 0.378743 1.065006 0.307447 0.045 Uiso 1 1 calc R U
C3B C 0.4421(4) 0.8880(3) 0.23569(10) 0.0360(5) Uani 1 1 d . .
H3B1 H 0.348553 0.948190 0.210390 0.043 Uiso 1 1 calc R U
H3B2 H 0.566756 0.907330 0.219716 0.043 Uiso 1 1 calc R U
C4B C 0.3700(3) 0.6803(3) 0.23703(9) 0.0325(4) Uani 1 1 d . .
N1B N 0.3610(3) 0.6430(3) 0.29647(8) 0.0335(4) Uani 1 1 d . .
H1NB H 0.326(4) 0.542(4) 0.3080(13) 0.040 Uiso 1 1 d . U
C5B C 0.3235(4) 0.5533(3) 0.18847(10) 0.0354(5) Uani 1 1 d . .
C6B C 0.3225(4) 0.6033(3) 0.12843(10) 0.0375(5) Uani 1 1 d . .
C7B C 0.3185(4) 0.6532(3) 0.07879(10) 0.0401(5) Uani 1 1 d . .
C8B C 0.3120(4) 0.7173(3) 0.01941(10) 0.0420(6) Uani 1 1 d . .
C9B C 0.1406(5) 0.7643(4) -0.00867(12) 0.0525(7) Uani 1 1 d . .
H9B H 0.028205 0.749552 0.010656 0.063 Uiso 1 1 calc R U
C10B C 0.1365(5) 0.8330(5) -0.06510(13) 0.0636(8) Uani 1 1 d . .
H10B H 0.020709 0.865866 -0.084184 0.076 Uiso 1 1 calc R U
C11B C 0.2977(6) 0.8537(4) -0.09344(11) 0.0611(9) Uani 1 1 d . .
H11B H 0.292557 0.900439 -0.132022 0.073 Uiso 1 1 calc R U
C12B C 0.4676(6) 0.8071(4) -0.06639(13) 0.0574(8) Uani 1 1 d . .
H12B H 0.578907 0.821868 -0.086280 0.069 Uiso 1 1 calc R U
C13B C 0.4752(5) 0.7382(3) -0.00977(11) 0.0476(6) Uani 1 1 d . .
H13B H 0.591625 0.705659 0.008904 0.057 Uiso 1 1 calc R U

loop_
_atom_site_aniso_label
_atom_site_aniso_U_11
_atom_site_aniso_U_22
_atom_site_aniso_U_33
_atom_site_aniso_U_23
_atom_site_aniso_U_13
_atom_site_aniso_U_12
Cl1A 0.0420(3) 0.0275(3) 0.0327(3) 0.00164(19) -0.0026(2) 0.0064(2)
O1A 0.0518(10) 0.0312(8) 0.0283(7) 0.0017(6) 0.0015(6) 0.0074(7)
C1A 0.0381(11) 0.0288(10) 0.0305(10) 0.0035(7) -0.0017(8) 0.0089(8)
C2A 0.0429(12) 0.0273(10) 0.0307(10) 0.0019(8) -0.0005(8) 0.0043(8)
C3A 0.0439(12) 0.0267(10) 0.0298(10) 0.0034(7) -0.0011(8) 0.0067(8)
C4A 0.0361(11) 0.0288(9) 0.0285(9) 0.0054(7) -0.0011(8) 0.0082(8)
N1A 0.0415(11) 0.0259(8) 0.0278(8) 0.0048(7) -0.0005(7) 0.0064(7)
C5A 0.0386(12) 0.0287(10) 0.0301(10) 0.0035(7) -0.0037(8) 0.0082(8)
C6A 0.0417(12) 0.0312(10) 0.0304(10) 0.0006(8) -0.0035(8) 0.0103(8)
C7A 0.0431(13) 0.0364(11) 0.0309(10) 0.0003(8) -0.0049(9) 0.0100(9)
C8A 0.0378(12) 0.0392(11) 0.0294(10) 0.0038(8) -0.0025(8) 0.0102(9)
C9A 0.0468(14) 0.0383(12) 0.0349(11) 0.0020(9) 0.0008(9) 0.0066(9)
C10A 0.0536(16) 0.0544(15) 0.0298(11) 0.0031(10) 0.0013(10) 0.0130(12)
C11A 0.0475(15) 0.0541(15) 0.0408(12) 0.0171(11) 0.0068(10) 0.0152(11)
C12A 0.0482(15) 0.0394(12) 0.0539(15) 0.0116(11) 0.0043(11) 0.0088(10)
C13A 0.0444(13) 0.0402(12) 0.0353(11) 0.0023(9) -0.0016(9) 0.0079(9)
Cl1B 0.0688(5) 0.0297(3) 0.0303(3) 0.0032(2) 0.0005(2) 0.0082(2)
O1B 0.0569(11) 0.0310(8) 0.0279(7) 0.0022(6) 0.0021(7) 0.0053(7)
C1B 0.0414(12) 0.0287(10) 0.0321(10) 0.0035(8) 0.0008(8) 0.0078(8)
C2B 0.0523(14) 0.0296(10) 0.0303(10) 0.0042(8) 0.0024(9) 0.0066(9)
C3B 0.0480(13) 0.0293(10) 0.0305(10) 0.0056(8) 0.0004(9) 0.0084(9)
C4B 0.0400(12) 0.0305(10) 0.0281(10) 0.0059(8) 0.0003(8) 0.0113(8)
N1B 0.0460(11) 0.0283(9) 0.0260(8) 0.0043(7) -0.0007(7) 0.0091(7)
C5B 0.0479(13) 0.0288(10) 0.0301(10) 0.0055(8) 0.0000(8) 0.0107(9)
C6B 0.0486(14) 0.0342(11) 0.0296(10) 0.0024(8) -0.0015(9) 0.0122(9)
C7B 0.0540(15) 0.0335(11) 0.0316(11) 0.0021(8) -0.0013(9) 0.0095(9)
C8B 0.0648(17) 0.0315(11) 0.0272(10) 0.0015(8) -0.0012(10) 0.0068(10)
C9B 0.0614(18) 0.0556(16) 0.0369(12) 0.0123(11) -0.0063(11) 0.0038(12)
C10B 0.080(2) 0.0622(18) 0.0427(14) 0.0165(13) -0.0148(14) 0.0062(15)
C11B 0.110(3) 0.0449(14) 0.0272(11) 0.0068(10) 0.0012(13) 0.0118(15)
C12B 0.097(3) 0.0367(13) 0.0429(14) 0.0046(10) 0.0223(14) 0.0149(14)
C13B 0.0724(19) 0.0340(12) 0.0388(12) 0.0036(9) 0.0091(11) 0.0148(11)

loop_
_atom_type_symbol
_atom_type_description
_atom_type_scat_dispersion_real
_atom_type_scat_dispersion_imag
_atom_type_scat_source
C C 0.0030 0.0016 'International Tables Vol C Tables 4.2.6.8 and 6.1.1.4'
H H 0.0000 0.0000 'International Tables Vol C Tables 4.2.6.8 and 6.1.1.4'
N N 0.0059 0.0032 'International Tables Vol C Tables 4.2.6.8 and 6.1.1.4'
O O 0.0105 0.0059 'International Tables Vol C Tables 4.2.6.8 and 6.1.1.4'
Cl Cl 0.1456 0.1550 'International Tables Vol C Tables 4.2.6.8 and 6.1.1.4'

loop_
_geom_angle_atom_site_label_1
_geom_angle_atom_site_label_2
_geom_angle_atom_site_label_3
_geom_angle
O1A C1A N1A 124.8(2)
O1A C1A C2A 126.55(19)
N1A C1A C2A 108.61(18)
C1A C2A C3A 105.25(17)
C4A C3A C2A 103.84(17)
C5A C4A N1A 126.4(2)
C5A C4A C3A 124.65(19)
N1A C4A C3A 108.91(17)
C1A N1A C4A 113.28(18)
C4A C5A C6A 121.1(2)
C4A C5A Cl1A 120.91(17)
C6A C5A Cl1A 118.00(16)
C7A C6A C5A 174.6(2)
C6A C7A C8A 174.6(2)
C9A C8A C13A 118.6(2)
C9A C8A C7A 122.6(2)
C13A C8A C7A 118.9(2)
C10A C9A C8A 120.4(2)
C11A C10A C9A 120.3(2)
C10A C11A C12A 120.1(2)
C13A C12A C11A 119.8(2)
C12A C13A C8A 120.9(2)
O1B C1B N1B 124.8(2)
O1B C1B C2B 126.4(2)
N1B C1B C2B 108.81(18)
C1B C2B C3B 104.76(18)
C4B C3B C2B 104.15(18)
C5B C4B N1B 126.0(2)
C5B C4B C3B 125.17(19)
N1B C4B C3B 108.86(18)
C1B N1B C4B 113.34(18)
C4B C5B C6B 123.1(2)
C4B C5B Cl1B 119.57(17)
C6B C5B Cl1B 117.26(16)
C7B C6B C5B 176.8(2)
C6B C7B C8B 178.7(3)
C13B C8B C9B 119.6(2)
C13B C8B C7B 120.9(2)
C9B C8B C7B 119.5(3)
C10B C9B C8B 119.4(3)
C11B C10B C9B 120.7(3)
C10B C11B C12B 120.6(3)
C11B C12B C13B 119.7(3)
C8B C13B C12B 120.0(3)

loop_
_geom_bond_atom_site_label_1
_geom_bond_atom_site_label_2
_geom_bond_distance
Cl1A C5A 1.743(2)
O1A C1A 1.222(3)
C1A N1A 1.364(3)
C1A C2A 1.514(3)
C2A C3A 1.534(3)
C3A C4A 1.515(3)
C4A C5A 1.346(3)
C4A N1A 1.385(3)
C5A C6A 1.421(3)
C6A C7A 1.200(3)
C7A C8A 1.428(3)
C8A C9A 1.396(3)
C8A C13A 1.404(3)
C9A C10A 1.389(3)
C10A C11A 1.383(4)
C11A C12A 1.392(4)
C12A C13A 1.379(3)
Cl1B C5B 1.752(2)
O1B C1B 1.226(3)
C1B N1B 1.357(3)
C1B C2B 1.516(3)
C2B C3B 1.537(3)
C3B C4B 1.506(3)
C4B C5B 1.339(3)
C4B N1B 1.386(3)
C5B C6B 1.418(3)
C6B C7B 1.193(3)
C7B C8B 1.439(3)
C8B C13B 1.393(4)
C8B C9B 1.400(4)
C9B C10B 1.391(4)
C10B C11B 1.370(5)
C11B C12B 1.382(5)
C12B C13B 1.394(4)

loop_
_geom_hbond_atom_site_label_D
_geom_hbond_atom_site_label_H
_geom_hbond_atom_site_label_A
_geom_hbond_distance_DH
_geom_hbond_distance_HA
_geom_hbond_distance_DA
_geom_hbond_angle_DHA
_geom_hbond_publ_flag
N1A H1NA O1B 0.81(3) 2.01(3) 2.819(3) 174(3) yes
N1B H1NB O1A 0.80(3) 2.07(3) 2.859(3) 169(3) yes

loop_
_geom_torsion_atom_site_label_1
_geom_torsion_atom_site_label_2
_geom_torsion_atom_site_label_3
_geom_torsion_atom_site_label_4
_geom_torsion
O1A C1A C2A C3A 177.5(2)
N1A C1A C2A C3A -2.8(2)
C1A C2A C3A C4A 3.1(2)
C2A C3A C4A C5A 178.6(2)
C2A C3A C4A N1A -2.5(2)
O1A C1A N1A C4A -179.0(2)
C2A C1A N1A C4A 1.2(3)
C5A C4A N1A C1A 179.7(2)
C3A C4A N1A C1A 0.9(3)
N1A C4A C5A C6A 179.5(2)
C3A C4A C5A C6A -1.9(4)
N1A C4A C5A Cl1A -0.9(3)
C3A C4A C5A Cl1A 177.73(17)
C13A C8A C9A C10A 0.3(4)
C7A C8A C9A C10A -178.5(2)
C8A C9A C10A C11A 0.2(4)
C9A C10A C11A C12A 0.0(4)
C10A C11A C12A C13A -0.7(4)
C11A C12A C13A C8A 1.1(4)
C9A C8A C13A C12A -0.9(4)
C7A C8A C13A C12A 177.9(2)
O1B C1B C2B C3B -179.2(2)
N1B C1B C2B C3B 0.3(3)
C1B C2B C3B C4B 1.5(2)
C2B C3B C4B C5B 177.5(2)
C2B C3B C4B N1B -2.8(2)
O1B C1B N1B C4B 177.3(2)
C2B C1B N1B C4B -2.2(3)
C5B C4B N1B C1B -177.0(2)
C3B C4B N1B C1B 3.2(3)
N1B C4B C5B C6B 175.2(2)
C3B C4B C5B C6B -5.1(4)
N1B C4B C5B Cl1B -2.4(3)
C3B C4B C5B Cl1B 177.32(18)
C13B C8B C9B C10B -0.6(4)
C7B C8B C9B C10B 177.6(3)
C8B C9B C10B C11B 0.4(5)
C9B C10B C11B C12B -0.2(5)
C10B C11B C12B C13B 0.1(4)
C9B C8B C13B C12B 0.5(4)
C7B C8B C13B C12B -177.7(2)
C11B C12B C13B C8B -0.2(4)
